data_4129239
loop_
_publ_author_name
'Jenkins, David M.'
'Peters, Jonas C.'

_publ_section_title
;
 Spin-state tuning at pseudotetrahedral d(7) ions: examining the
 structural and magnetic phenomena of four-coordinate [BP3]CoII-X systems.
;
_journal_issue 19
_journal_name_full 'Journal of the American Chemical Society'
_journal_page_first 7148
_journal_page_last 7165
_journal_paper_doi 10.1021/ja045310m
_journal_volume 127
_journal_year 2005
_chemical_formula_sum 'C23 H31 B Co N6 S'
_chemical_formula_weight 493.34
_chemical_name_common (Tp*)CoS(2,6-Me2-Ph)
_space_group_IT_number 62
_space_group_name_Hall '-P 2ac 2n'
_space_group_name_H-M_alt 'P n m a'
_symmetry_cell_setting orthorhombic
_symmetry_space_group_name_H-M 'P n m a'
_atom_sites_solution_hydrogens geom
_atom_sites_solution_primary direct
_atom_sites_solution_secondary difmap
_audit_creation_method SHELXL-97
_cell_angle_alpha 90.00
_cell_angle_beta 90.00
_cell_angle_gamma 90.00
_cell_formula_units_Z 4
_cell_length_a 23.0774(18)
_cell_length_b 13.6982(10)
_cell_length_c 7.9439(6)
_cell_measurement_reflns_used 5428
_cell_measurement_temperature 100
_cell_measurement_theta_max 31.87
_cell_measurement_theta_min 2.31
_cell_volume 2511.2(3)
_computing_cell_refinement 'SMART v5.054'
_computing_data_collection 'SMART and SAINT'
_computing_data_reduction 'SAINT v6.22'
_computing_molecular_graphics 'Diamond v2.1'
_computing_structure_refinement SHELXL-97
_computing_structure_solution SHELXS-97
_diffrn_ambient_temperature 100
_diffrn_measured_fraction_theta_full 0.873
_diffrn_measured_fraction_theta_max 0.873
_diffrn_measurement_device_type 'CCD area detector'
_diffrn_measurement_method 'phi and omega scans'
_diffrn_radiation_monochromator graphite
_diffrn_radiation_source 'fine-focus sealed tube'
_diffrn_radiation_type MoK\a
_diffrn_radiation_wavelength 0.71073
_diffrn_reflns_av_R_equivalents 0.0753
_diffrn_reflns_av_sigmaI/netI 0.0452
_diffrn_reflns_limit_h_max 33
_diffrn_reflns_limit_h_min -29
_diffrn_reflns_limit_k_max 19
_diffrn_reflns_limit_k_min -20
_diffrn_reflns_limit_l_max 10
_diffrn_reflns_limit_l_min -10
_diffrn_reflns_number 39060
_diffrn_reflns_theta_full 32.79
_diffrn_reflns_theta_max 32.79
_diffrn_reflns_theta_min 1.76
_diffrn_standards_decay_% 0
_diffrn_standards_interval_count 204
_exptl_absorpt_coefficient_mu 0.788
_exptl_absorpt_correction_type none
_exptl_crystal_colour Green
_exptl_crystal_density_diffrn 1.305
_exptl_crystal_density_method 'not measured'
_exptl_crystal_description Plate
_exptl_crystal_F_000 1036
_exptl_crystal_size_max 0.37
_exptl_crystal_size_mid 0.33
_exptl_crystal_size_min 0.04
_refine_diff_density_max 1.338
_refine_diff_density_min -0.488
_refine_diff_density_rms 0.079
_refine_ls_extinction_method none
_refine_ls_goodness_of_fit_ref 2.108
_refine_ls_hydrogen_treatment 'calculated positions and Uiso'
_refine_ls_matrix_type full
_refine_ls_number_parameters 202
_refine_ls_number_reflns 4206
_refine_ls_number_restraints 0
_refine_ls_restrained_S_all 2.108
_refine_ls_R_factor_all 0.0700
_refine_ls_R_factor_gt 0.0468
_refine_ls_shift/su_max 0.001
_refine_ls_shift/su_mean 0.000
_refine_ls_structure_factor_coef Fsqd
_refine_ls_weighting_details 1/[\s^2^(Fo^2^)]
_refine_ls_weighting_scheme /s
_refine_ls_wR_factor_gt 0.0722
_refine_ls_wR_factor_ref 0.0737
_reflns_number_gt 3059
_reflns_number_total 4206
_reflns_threshold_expression >2sigma(I)
_cod_data_source_file ja045310msi20050202_055548.cif
_cod_data_source_block dmj53
_cod_depositor_comments
;
The following automatic conversions were performed:

data item '_symmetry_cell_setting' value 'Orthorhombic' was changed
to 'orthorhombic' in accordance with the
/home/saulius/struct/COD-crude-data/automatic-downloads/DataCite-retrospective/ACS/depositions/lib/dictionaries/cif_core.dic
dictionary named 'cif_core.dic' version 2.4.2 last updated on
2011-04-26.

Automatic conversion script
Id: cif_fix_values 6909 2019-04-08 15:41:33Z antanas 
;
_cod_original_sg_symbol_H-M Pnma
_cod_database_code 4129239

loop_
_symmetry_equiv_pos_as_xyz
'x, y, z'
'-x+1/2, -y, z+1/2'
'-x, y+1/2, -z'
'x+1/2, -y+1/2, -z+1/2'
'-x, -y, -z'
'x-1/2, y, -z-1/2'
'x, -y-1/2, z'
'-x-1/2, y-1/2, z-1/2'

loop_
_atom_site_label
_atom_site_type_symbol
_atom_site_fract_x
_atom_site_fract_y
_atom_site_fract_z
_atom_site_U_iso_or_equiv
_atom_site_adp_type
_atom_site_occupancy
_atom_site_symmetry_multiplicity
_atom_site_calc_flag
_atom_site_refinement_flags
Co Co 0.808238(14) 0.2500 0.39091(4) 0.01664(9) Uani 1 2 d S
S S 0.90286(4) 0.28350(6) 0.33672(13) 0.0348(2) Uani 0.50 1 d P
N1 N 0.76600(6) 0.14234(9) 0.51564(15) 0.0215(3) Uani 1 1 d .
N2 N 0.70711(6) 0.15813(11) 0.52134(16) 0.0302(4) Uani 1 1 d .
N3 N 0.75093(8) 0.2500 0.1985(2) 0.0173(4) Uani 1 2 d S
N4 N 0.69366(9) 0.2500 0.2496(2) 0.0212(4) Uani 1 2 d S
B B 0.68041(13) 0.2500 0.4399(3) 0.0318(7) Uani 1 2 d S
H1 H 0.6375 0.2500 0.4578 0.038 Uiso 1 2 calc SR
C1 C 0.77621(9) 0.05701(12) 0.5928(2) 0.0305(4) Uani 1 1 d .
C2 C 0.72431(11) 0.01769(16) 0.6478(2) 0.0468(6) Uani 1 1 d .
H2 H 0.7193 -0.0421 0.7065 0.056 Uiso 1 1 calc R
C3 C 0.68166(9) 0.08170(17) 0.6010(2) 0.0463(6) Uani 1 1 d .
C4 C 0.83593(10) 0.01741(13) 0.6104(2) 0.0419(5) Uani 1 1 d .
H4A H 0.8636 0.0626 0.5586 0.063 Uiso 1 1 calc R
H4B H 0.8383 -0.0461 0.5541 0.063 Uiso 1 1 calc R
H4C H 0.8452 0.0096 0.7300 0.063 Uiso 1 1 calc R
C5 C 0.61766(11) 0.0771(2) 0.6295(3) 0.0856(10) Uani 1 1 d .
H5A H 0.6048 0.1368 0.6862 0.128 Uiso 1 1 calc R
H5B H 0.6085 0.0204 0.6999 0.128 Uiso 1 1 calc R
H5C H 0.5978 0.0711 0.5210 0.128 Uiso 1 1 calc R
C6 C 0.75033(11) 0.2500 0.0305(3) 0.0238(5) Uani 1 2 d S
C7 C 0.69326(12) 0.2500 -0.0264(3) 0.0271(5) Uani 1 2 d S
H7 H 0.6808 0.2500 -0.1404 0.033 Uiso 1 2 calc SR
C8 C 0.65843(10) 0.2500 0.1138(3) 0.0222(5) Uani 1 2 d S
C9 C 0.80515(13) 0.2500 -0.0682(3) 0.0441(7) Uani 1 2 d S
H9A H 0.8357 0.2820 -0.0028 0.066 Uiso 0.50 1 calc PR
H9B H 0.7992 0.2854 -0.1740 0.066 Uiso 0.50 1 calc PR
H9C H 0.8166 0.1826 -0.0927 0.066 Uiso 0.50 1 calc PR
C10 C 0.59434(11) 0.2500 0.1254(3) 0.0387(7) Uani 1 2 d S
H10A H 0.5779 0.2711 0.0176 0.058 Uiso 0.50 1 calc PR
H10B H 0.5821 0.2949 0.2145 0.058 Uiso 0.50 1 calc PR
H10C H 0.5807 0.1840 0.1516 0.058 Uiso 0.50 1 calc PR
C11 C 0.94455(13) 0.1819(2) 0.4073(4) 0.0229(7) Uani 0.50 1 d P
C12 C 0.95668(16) 0.1693(3) 0.5774(4) 0.0308(9) Uani 0.50 1 d P
C13 C 0.98915(16) 0.0891(3) 0.6291(5) 0.0394(10) Uani 0.50 1 d P
H13 H 0.9971 0.0805 0.7455 0.047 Uiso 0.50 1 calc PR
C14 C 1.01025(19) 0.0212(3) 0.5139(7) 0.0362(11) Uani 0.50 1 d P
H14 H 1.0314 -0.0345 0.5504 0.043 Uiso 0.50 1 calc PR
C15 C 0.99951(16) 0.0371(2) 0.3451(5) 0.0295(8) Uani 0.50 1 d P
H15 H 1.0147 -0.0075 0.2649 0.035 Uiso 0.50 1 calc PR
C16 C 0.96715(14) 0.1161(2) 0.2887(4) 0.0228(7) Uani 0.50 1 d P
C17 C 0.93593(15) 0.2500 0.7068(4) 0.0618(10) Uani 1 2 d S
H17A H 0.8941 0.2602 0.6945 0.093 Uiso 0.50 1 calc PR
H17B H 0.9564 0.3113 0.6841 0.093 Uiso 0.50 1 calc PR
H17C H 0.9445 0.2284 0.8217 0.093 Uiso 0.50 1 calc PR
C18 C 0.95859(18) 0.1317(3) 0.1034(5) 0.0397(9) Uani 0.50 1 d P
H18A H 0.9747 0.1951 0.0710 0.060 Uiso 0.50 1 calc PR
H18B H 0.9171 0.1303 0.0774 0.060 Uiso 0.50 1 calc PR
H18C H 0.9783 0.0798 0.0409 0.060 Uiso 0.50 1 calc PR

loop_
_atom_site_aniso_label
_atom_site_aniso_U_11
_atom_site_aniso_U_22
_atom_site_aniso_U_33
_atom_site_aniso_U_23
_atom_site_aniso_U_13
_atom_site_aniso_U_12
Co 0.02040(17) 0.01463(14) 0.01490(15) 0.000 0.00049(15) 0.000
S 0.0234(5) 0.0214(4) 0.0597(6) 0.0069(4) 0.0057(4) 0.0007(3)
N1 0.0257(8) 0.0213(7) 0.0177(7) 0.0030(5) -0.0018(6) -0.0056(6)
N2 0.0275(9) 0.0448(9) 0.0182(7) 0.0092(7) 0.0009(6) -0.0126(7)
N3 0.0224(11) 0.0151(9) 0.0143(10) 0.000 0.0003(8) 0.000
N4 0.0202(11) 0.0248(10) 0.0188(10) 0.000 -0.0012(9) 0.000
B 0.0155(17) 0.056(2) 0.0234(15) 0.000 0.0033(11) 0.000
C1 0.0510(12) 0.0217(8) 0.0189(9) 0.0045(7) -0.0077(9) -0.0117(8)
C2 0.0686(16) 0.0445(12) 0.0273(11) 0.0180(9) -0.0103(10) -0.0314(12)
C3 0.0425(13) 0.0742(15) 0.0223(9) 0.0123(10) -0.0027(10) -0.0340(11)
C4 0.0642(15) 0.0209(9) 0.0405(11) 0.0085(9) -0.0110(11) 0.0047(9)
C5 0.0494(16) 0.152(3) 0.0551(17) 0.0413(17) -0.0025(13) -0.0525(18)
C6 0.0297(16) 0.0234(12) 0.0184(12) 0.000 -0.0010(10) 0.000
C7 0.0345(15) 0.0257(12) 0.0212(12) 0.000 -0.0087(12) 0.000
C8 0.0270(14) 0.0160(10) 0.0236(12) 0.000 -0.0067(11) 0.000
C9 0.0421(18) 0.073(2) 0.0176(13) 0.000 0.0027(12) 0.000
C10 0.0300(16) 0.0489(16) 0.0372(16) 0.000 -0.0119(13) 0.000
C11 0.0097(17) 0.0246(16) 0.0344(19) -0.0014(15) -0.0026(15) -0.0003(13)
C12 0.023(2) 0.042(2) 0.028(2) -0.0044(16) 0.0022(15) -0.0021(17)
C13 0.028(2) 0.062(3) 0.029(2) 0.0051(19) -0.0066(17) -0.002(2)
C14 0.017(3) 0.042(3) 0.050(3) 0.011(3) -0.009(2) 0.0005(19)
C15 0.024(2) 0.0241(18) 0.040(2) -0.0045(15) -0.0001(16) 0.0013(15)
C16 0.0216(19) 0.0197(16) 0.0270(19) -0.0026(14) -0.0019(14) -0.0055(14)
C17 0.060(2) 0.092(3) 0.0335(18) 0.000 0.0090(16) 0.000
C18 0.053(3) 0.034(2) 0.032(2) -0.0041(18) -0.001(2) 0.0018(18)

loop_
_atom_type_symbol
_atom_type_description
_atom_type_scat_dispersion_real
_atom_type_scat_dispersion_imag
_atom_type_scat_source
C C 0.0033 0.0016 'International Tables Vol C Tables 4.2.6.8 and 6.1.1.4'
H H 0.0000 0.0000 'International Tables Vol C Tables 4.2.6.8 and 6.1.1.4'
B B 0.0013 0.0007 'International Tables Vol C Tables 4.2.6.8 and 6.1.1.4'
N N 0.0061 0.0033 'International Tables Vol C Tables 4.2.6.8 and 6.1.1.4'
S S 0.1246 0.1234 'International Tables Vol C Tables 4.2.6.8 and 6.1.1.4'
Co Co 0.3494 0.9721 'International Tables Vol C Tables 4.2.6.8 and 6.1.1.4'

loop_
_geom_angle_atom_site_label_1
_geom_angle_atom_site_label_2
_geom_angle_atom_site_label_3
_geom_angle
_geom_angle_site_symmetry_1
_geom_angle_site_symmetry_3
_geom_angle_publ_flag
N3 Co N1 93.16(5) . . y
N3 Co N1 93.16(5) . 7_565 ?
N1 Co N1 93.39(8) . 7_565 y
N3 Co S 119.04(6) . . y
N1 Co S 134.57(5) . . y
N1 Co S 114.07(5) 7_565 . y
N3 Co S 119.04(6) . 7_565 ?
N1 Co S 114.07(5) . 7_565 ?
N1 Co S 134.57(5) 7_565 7_565 ?
S Co S 23.30(4) . 7_565 ?
C11 S Co 107.54(11) . . ?
C1 N1 N2 107.18(14) . . ?
C1 N1 Co 140.67(13) . . ?
N2 N1 Co 112.12(10) . . ?
C3 N2 N1 108.74(15) . . ?
C3 N2 B 130.68(18) . . ?
N1 N2 B 120.56(15) . . ?
C6 N3 N4 106.48(18) . . ?
C6 N3 Co 139.73(17) . . ?
N4 N3 Co 113.79(13) . . ?
C8 N4 N3 109.94(17) . . ?
C8 N4 B 131.6(2) . . ?
N3 N4 B 118.51(18) . . ?
N4 B N2 109.36(14) . 7_565 ?
N4 B N2 109.36(14) . . ?
N2 B N2 109.3(2) 7_565 . ?
N4 B H1 109.6 . . ?
N2 B H1 109.6 7_565 . ?
N2 B H1 109.6 . . ?
N1 C1 C2 109.36(18) . . ?
N1 C1 C4 121.57(16) . . ?
C2 C1 C4 129.08(16) . . ?
C3 C2 C1 106.70(16) . . ?
C3 C2 H2 126.6 . . ?
C1 C2 H2 126.6 . . ?
N2 C3 C2 108.02(17) . . ?
N2 C3 C5 122.0(2) . . ?
C2 C3 C5 129.9(2) . . ?
C1 C4 H4A 109.5 . . ?
C1 C4 H4B 109.5 . . ?
H4A C4 H4B 109.5 . . ?
C1 C4 H4C 109.5 . . ?
H4A C4 H4C 109.5 . . ?
H4B C4 H4C 109.5 . . ?
C3 C5 H5A 109.5 . . ?
C3 C5 H5B 109.5 . . ?
H5A C5 H5B 109.5 . . ?
C3 C5 H5C 109.5 . . ?
H5A C5 H5C 109.5 . . ?
H5B C5 H5C 109.5 . . ?
N3 C6 C7 109.5(2) . . ?
N3 C6 C9 121.2(2) . . ?
C7 C6 C9 129.3(2) . . ?
C8 C7 C6 106.9(2) . . ?
C8 C7 H7 126.6 . . ?
C6 C7 H7 126.6 . . ?
N4 C8 C7 107.2(2) . . ?
N4 C8 C10 123.5(2) . . ?
C7 C8 C10 129.3(2) . . ?
C6 C9 H9A 109.5 . . ?
C6 C9 H9B 109.5 . . ?
H9A C9 H9B 109.5 . . ?
C6 C9 H9C 109.5 . . ?
H9A C9 H9C 109.5 . . ?
H9B C9 H9C 109.5 . . ?
C8 C10 H10A 109.5 . . ?
C8 C10 H10B 109.5 . . ?
H10A C10 H10B 109.5 . . ?
C8 C10 H10C 109.5 . . ?
H10A C10 H10C 109.5 . . ?
H10B C10 H10C 109.5 . . ?
C12 C11 C16 119.8(3) . . ?
C12 C11 S 120.8(3) . . ?
C16 C11 S 119.4(3) . . ?
C11 C12 C13 119.5(3) . . ?
C11 C12 C17 118.9(3) . . ?
C13 C12 C17 121.5(3) . . ?
C12 C13 C14 121.5(4) . . ?
C12 C13 H13 119.3 . . ?
C14 C13 H13 119.3 . . ?
C15 C14 C13 118.0(4) . . ?
C15 C14 H14 121.0 . . ?
C13 C14 H14 121.0 . . ?
C14 C15 C16 122.2(4) . . ?
C14 C15 H15 118.9 . . ?
C16 C15 H15 118.9 . . ?
C15 C16 C11 118.9(3) . . ?
C15 C16 C18 119.8(3) . . ?
C11 C16 C18 121.2(3) . . ?
C12 C17 H17A 109.5 . . ?
C12 C17 H17B 109.5 . . ?
H17A C17 H17B 109.5 . . ?
C12 C17 H17C 109.5 . . ?
H17A C17 H17C 109.5 . . ?
H17B C17 H17C 109.5 . . ?
C16 C18 H18A 109.5 . . ?
C16 C18 H18B 109.5 . . ?
H18A C18 H18B 109.5 . . ?
C16 C18 H18C 109.5 . . ?
H18A C18 H18C 109.5 . . ?
H18B C18 H18C 109.5 . . ?

loop_
_geom_bond_atom_site_label_1
_geom_bond_atom_site_label_2
_geom_bond_distance
_geom_bond_site_symmetry_2
_geom_bond_publ_flag
Co N3 2.0213(18) . y
Co N1 2.0265(13) . y
Co N1 2.0265(13) 7_565 ?
Co S 2.2725(10) . y
Co S 2.2725(10) 7_565 ?
S C11 1.782(3) . ?
N1 C1 1.341(2) . ?
N1 N2 1.3769(19) . ?
N2 C3 1.357(2) . ?
N2 B 1.543(2) . ?
N3 C6 1.335(3) . ?
N3 N4 1.383(3) . ?
N4 C8 1.350(3) . ?
N4 B 1.543(3) . ?
B N2 1.543(2) 7_565 ?
B H1 1.0000 . ?
C1 C2 1.384(3) . ?
C1 C4 1.488(3) . ?
C2 C3 1.369(3) . ?
C2 H2 0.9500 . ?
C3 C5 1.496(3) . ?
C4 H4A 0.9800 . ?
C4 H4B 0.9800 . ?
C4 H4C 0.9800 . ?
C5 H5A 0.9800 . ?
C5 H5B 0.9800 . ?
C5 H5C 0.9800 . ?
C6 C7 1.393(3) . ?
C6 C9 1.488(4) . ?
C7 C8 1.374(3) . ?
C7 H7 0.9500 . ?
C8 C10 1.482(3) . ?
C9 H9A 0.9800 . ?
C9 H9B 0.9800 . ?
C9 H9C 0.9800 . ?
C10 H10A 0.9800 . ?
C10 H10B 0.9800 . ?
C10 H10C 0.9800 . ?
C11 C12 1.391(5) . ?
C11 C16 1.404(4) . ?
C12 C13 1.392(5) . ?
C12 C17 1.584(4) . ?
C13 C14 1.393(7) . ?
C13 H13 0.9500 . ?
C14 C15 1.381(7) . ?
C14 H14 0.9500 . ?
C15 C16 1.390(5) . ?
C15 H15 0.9500 . ?
C16 C18 1.500(5) . ?
C17 H17A 0.9800 . ?
C17 H17B 0.9800 . ?
C17 H17C 0.9800 . ?
C18 H18A 0.9800 . ?
C18 H18B 0.9800 . ?
C18 H18C 0.9800 . ?
